data_4071784
loop_
_publ_author_name
'Buschhaus, Miriam S. A.'
'Pamplin, Craig B.'
'Blackmore, Ian J.'
'Legzdins, Peter'

_publ_section_title
;
 Transformations of Cyclic Olefins Mediated by Tungsten Nitrosyl Complexes
;
_journal_issue 18
_journal_name_full Organometallics
_journal_page_first 4724
_journal_paper_doi 10.1021/om800384z
_journal_volume 27
_journal_year 2008
_chemical_formula_moiety 'C24 H31 N O W'
_chemical_formula_sum 'C24 H31 N O W'
_chemical_formula_weight 533.35
_chemical_name_systematic
;
 ?
;
_space_group_IT_number 33
_symmetry_cell_setting orthorhombic
_symmetry_space_group_name_Hall 'P 2c -2n'
_symmetry_space_group_name_H-M 'P n a 21'
_atom_sites_solution_hydrogens geom
_atom_sites_solution_primary direct
_atom_sites_solution_secondary difmap
_audit_creation_method SHELXL-97
_cell_angle_alpha 90.00
_cell_angle_beta 90.00
_cell_angle_gamma 90.00
_cell_formula_units_Z 4
_cell_length_a 16.8210(7)
_cell_length_b 12.6397(5)
_cell_length_c 9.6412(4)
_cell_measurement_reflns_used 8253
_cell_measurement_temperature 173(2)
_cell_measurement_theta_max 27.9
_cell_measurement_theta_min 2.0
_cell_volume 2049.84(15)
_computing_molecular_graphics 'ORTEP-3 (Sheldrick, 1997)'
_computing_structure_refinement 'SHELXL-97 (Sheldrick, 1997)'
_computing_structure_solution SIR-92
_diffrn_ambient_temperature 173(2)
_diffrn_measured_fraction_theta_full 0.998
_diffrn_measured_fraction_theta_max 0.998
_diffrn_radiation_monochromator graphite
_diffrn_radiation_source 'fine-focus sealed tube'
_diffrn_radiation_type MoK\a
_diffrn_radiation_wavelength 0.71073
_diffrn_reflns_av_R_equivalents 0.0258
_diffrn_reflns_av_sigmaI/netI 0.0307
_diffrn_reflns_limit_h_max 21
_diffrn_reflns_limit_h_min -22
_diffrn_reflns_limit_k_max 16
_diffrn_reflns_limit_k_min -16
_diffrn_reflns_limit_l_max 12
_diffrn_reflns_limit_l_min -8
_diffrn_reflns_number 14882
_diffrn_reflns_theta_full 27.88
_diffrn_reflns_theta_max 27.88
_diffrn_reflns_theta_min 2.02
_exptl_absorpt_coefficient_mu 5.649
_exptl_absorpt_correction_T_max 0.5684
_exptl_absorpt_correction_T_min 0.2567
_exptl_absorpt_correction_type multi-scan
_exptl_crystal_colour red
_exptl_crystal_density_diffrn 1.728
_exptl_crystal_density_method 'not measured'
_exptl_crystal_description prism
_exptl_crystal_F_000 1056
_exptl_crystal_size_max 0.6
_exptl_crystal_size_mid 0.25
_exptl_crystal_size_min 0.1
_refine_diff_density_max 1.571
_refine_diff_density_min -0.735
_refine_diff_density_rms 0.086
_refine_ls_abs_structure_details 'Flack H D (1983), Acta Cryst. A39, 876-881'
_refine_ls_abs_structure_Flack -0.001(8)
_refine_ls_extinction_method none
_refine_ls_goodness_of_fit_ref 1.035
_refine_ls_hydrogen_treatment mixed
_refine_ls_matrix_type full
_refine_ls_number_parameters 265
_refine_ls_number_reflns 3957
_refine_ls_number_restraints 1
_refine_ls_restrained_S_all 1.035
_refine_ls_R_factor_all 0.0222
_refine_ls_R_factor_gt 0.0178
_refine_ls_shift/su_max 0.003
_refine_ls_shift/su_mean 0.000
_refine_ls_structure_factor_coef Fsqd
_refine_ls_weighting_details 'calc w=1/[\s^2^(Fo^2^)+(0.0089P)^2^+1.3296P] where P=(Fo^2^+2Fc^2^)/3'
_refine_ls_weighting_scheme calc
_refine_ls_wR_factor_gt 0.0373
_refine_ls_wR_factor_ref 0.0386
_reflns_number_gt 3580
_reflns_number_total 3957
_reflns_threshold_expression >2sigma(I)
_cod_data_source_file om800384z_si_004.cif
_cod_data_source_block pl317n
_cod_depositor_comments
;
The following automatic conversions were performed:

'_symmetry_cell_setting' value 'Orthorhombic' changed to
'orthorhombic' according to
/home/saulius/struct/CIF-dictionaries/cif_core.dic dictionary named
'cif_core.dic' version 2.4.1 from
2010-06-29.

'_exptl_absorpt_correction_type' value 'Multi-scan'
changed to 'multi-scan' according to
/home/saulius/struct/CIF-dictionaries/cif_core.dic dictionary named
'cif_core.dic' version 2.4.1 from 2010-06-29.

Automatic conversion script
Id: cif_fix_values 1715 2011-07-08 13:25:40Z adriana 
;
_cod_original_sg_symbol_H-M Pna21
_cod_database_code 4071784

loop_
_symmetry_equiv_pos_as_xyz
'x, y, z'
'-x, -y, z+1/2'
'-x+1/2, y+1/2, z+1/2'
'x+1/2, -y+1/2, z'

loop_
_atom_site_label
_atom_site_type_symbol
_atom_site_fract_x
_atom_site_fract_y
_atom_site_fract_z
_atom_site_U_iso_or_equiv
_atom_site_adp_type
_atom_site_occupancy
_atom_site_symmetry_multiplicity
_atom_site_calc_flag
_atom_site_refinement_flags
W1 W 0.229216(6) 0.868021(7) 0.33459(4) 0.01643(4) Uani 1 1 d .
C20 C 0.1441(2) 0.6166(3) 0.3191(9) 0.0291(14) Uani 1 1 d .
H20A H 0.1475 0.5471 0.2744 0.044 Uiso 1 1 calc R
H20B H 0.0921 0.6482 0.2995 0.044 Uiso 1 1 calc R
H20C H 0.1506 0.6084 0.4195 0.044 Uiso 1 1 calc R
N1 N 0.25848(16) 1.0004(2) 0.2942(3) 0.0201(7) Uani 1 1 d .
C19 C 0.28748(19) 0.6937(2) 0.3211(8) 0.0244(11) Uani 1 1 d .
O1 O 0.27998(16) 1.0889(2) 0.2571(3) 0.0315(7) Uani 1 1 d .
C2 C 0.09872(19) 0.9063(3) 0.3276(9) 0.0259(9) Uani 1 1 d .
C24 C 0.3204(3) 0.6263(3) 0.4311(4) 0.0269(8) Uani 1 1 d .
H24A H 0.3340 0.5569 0.3925 0.040 Uiso 1 1 calc R
H24B H 0.2808 0.6175 0.5049 0.040 Uiso 1 1 calc R
H24C H 0.3683 0.6595 0.4694 0.040 Uiso 1 1 calc R
C9 C 0.3629(2) 0.8766(3) 0.5819(4) 0.0239(8) Uani 1 1 d .
C8 C 0.2760(2) 0.8614(4) 0.5589(4) 0.0218(8) Uani 1 1 d .
C13 C 0.4854(3) 0.9743(3) 0.5518(4) 0.0331(10) Uani 1 1 d .
H13 H 0.5137 1.0311 0.5104 0.040 Uiso 1 1 calc R
C15 C 0.2090(2) 0.6876(3) 0.2633(4) 0.0225(8) Uani 1 1 d .
C14 C 0.4052(2) 0.9604(3) 0.5225(4) 0.0259(8) Uani 1 1 d .
H14 H 0.3790 1.0081 0.4616 0.031 Uiso 1 1 calc R
C10 C 0.4034(2) 0.8080(3) 0.6700(4) 0.0288(9) Uani 1 1 d .
H10 H 0.3758 0.7502 0.7109 0.035 Uiso 1 1 calc R
C12 C 0.5241(2) 0.9059(4) 0.6411(5) 0.0367(10) Uani 1 1 d .
H12 H 0.5787 0.9164 0.6622 0.044 Uiso 1 1 calc R
C11 C 0.4833(3) 0.8228(4) 0.6989(5) 0.0383(11) Uani 1 1 d .
H11 H 0.5101 0.7752 0.7592 0.046 Uiso 1 1 calc R
C3 C 0.0720(2) 1.0214(3) 0.3161(6) 0.0303(12) Uani 1 1 d .
H3A H 0.0930 1.0514 0.2286 0.036 Uiso 1 1 calc R
H3B H 0.0132 1.0233 0.3109 0.036 Uiso 1 1 calc R
C22 C 0.3039(3) 0.8737(3) 0.0085(5) 0.0291(9) Uani 1 1 d .
H22A H 0.2574 0.9116 -0.0273 0.044 Uiso 1 1 calc R
H22B H 0.3267 0.8298 -0.0652 0.044 Uiso 1 1 calc R
H22C H 0.3436 0.9248 0.0404 0.044 Uiso 1 1 calc R
C23 C 0.4181(2) 0.7925(3) 0.2469(4) 0.0274(8) Uani 1 1 d .
H23A H 0.4264 0.8685 0.2334 0.041 Uiso 1 1 calc R
H23B H 0.4477 0.7531 0.1762 0.041 Uiso 1 1 calc R
H23C H 0.4370 0.7720 0.3393 0.041 Uiso 1 1 calc R
C1 C 0.1142(2) 0.8615(3) 0.4572(4) 0.0229(8) Uani 1 1 d .
C18 C 0.3309(2) 0.7676(3) 0.2345(4) 0.0210(7) Uani 1 1 d .
C16 C 0.2038(2) 0.7561(3) 0.1449(4) 0.0222(8) Uani 1 1 d .
C4 C 0.0989(2) 1.0909(3) 0.4365(4) 0.0262(8) Uani 1 1 d .
H4A H 0.1557 1.1093 0.4243 0.031 Uiso 1 1 calc R
H4B H 0.0679 1.1574 0.4365 0.031 Uiso 1 1 calc R
C6 C 0.1335(2) 0.9306(3) 0.5813(4) 0.0243(8) Uani 1 1 d .
H6 H 0.1222 0.8926 0.6701 0.029 Uiso 1 1 calc R
C5 C 0.0879(2) 1.0348(3) 0.5742(4) 0.0272(8) Uani 1 1 d .
H5A H 0.0306 1.0206 0.5888 0.033 Uiso 1 1 calc R
H5B H 0.1062 1.0817 0.6500 0.033 Uiso 1 1 calc R
C21 C 0.1368(2) 0.7615(3) 0.0421(4) 0.0296(9) Uani 1 1 d .
H21A H 0.1509 0.7206 -0.0407 0.044 Uiso 1 1 calc R
H21B H 0.1274 0.8354 0.0161 0.044 Uiso 1 1 calc R
H21C H 0.0886 0.7320 0.0839 0.044 Uiso 1 1 calc R
C17 C 0.2793(3) 0.8050(5) 0.1267(5) 0.0231(10) Uani 1 1 d .
C7 C 0.2222(2) 0.9451(3) 0.5604(4) 0.0221(8) Uani 1 1 d .
H1 H 0.105(2) 0.793(3) 0.471(5) 0.030(11) Uiso 1 1 d .
H8 H 0.264(2) 0.793(4) 0.577(5) 0.009(15) Uiso 1 1 d .
H2 H 0.075(3) 0.869(3) 0.261(5) 0.028(13) Uiso 1 1 d .
H7 H 0.243(2) 1.014(3) 0.550(4) 0.019(10) Uiso 1 1 d .

loop_
_atom_site_aniso_label
_atom_site_aniso_U_11
_atom_site_aniso_U_22
_atom_site_aniso_U_33
_atom_site_aniso_U_23
_atom_site_aniso_U_13
_atom_site_aniso_U_12
W1 0.01583(6) 0.01689(6) 0.01657(6) -0.00199(16) 0.00115(13) -0.00130(4)
C20 0.0268(16) 0.0240(15) 0.036(4) -0.0051(19) 0.007(2) -0.0084(13)
N1 0.0203(14) 0.0202(14) 0.0199(17) -0.0013(11) 0.0025(11) 0.0000(12)
C19 0.0220(15) 0.0177(13) 0.034(4) -0.005(2) 0.001(2) -0.0003(11)
O1 0.0344(16) 0.0218(13) 0.0384(18) 0.0073(12) 0.0039(13) -0.0058(12)
C2 0.0190(14) 0.0277(15) 0.031(3) -0.010(3) -0.007(3) -0.0019(12)
C24 0.034(2) 0.0239(19) 0.023(2) 0.0009(15) -0.0007(17) 0.0013(16)
C9 0.0270(19) 0.0240(18) 0.021(2) -0.0071(15) -0.0010(16) 0.0032(16)
C8 0.025(2) 0.021(2) 0.019(2) -0.0002(16) 0.0013(15) -0.0040(18)
C13 0.029(2) 0.039(2) 0.031(2) -0.0104(18) 0.0002(18) -0.0036(18)
C15 0.0260(19) 0.0236(18) 0.018(2) -0.0054(15) 0.0026(15) -0.0018(15)
C14 0.026(2) 0.0267(19) 0.025(2) -0.0055(16) -0.0023(16) -0.0014(16)
C10 0.034(2) 0.032(2) 0.021(2) -0.0004(16) -0.0002(17) 0.0043(18)
C12 0.023(2) 0.054(3) 0.033(2) -0.012(2) -0.0031(18) 0.004(2)
C11 0.036(2) 0.051(3) 0.029(2) -0.003(2) -0.0039(19) 0.013(2)
C3 0.0236(16) 0.0337(17) 0.034(4) -0.0041(19) -0.0039(19) 0.0043(14)
C22 0.038(2) 0.0249(19) 0.025(2) 0.0052(15) 0.0088(19) 0.0037(17)
C23 0.0228(19) 0.0268(19) 0.033(2) -0.0040(17) 0.0057(17) -0.0009(15)
C1 0.0189(18) 0.0212(19) 0.029(2) -0.0024(15) 0.0048(16) -0.0037(15)
C18 0.0238(19) 0.0171(16) 0.0221(19) -0.0020(14) 0.0053(15) 0.0014(14)
C16 0.0257(19) 0.0203(17) 0.0205(19) -0.0041(14) 0.0009(16) -0.0008(15)
C4 0.0242(19) 0.0239(18) 0.031(2) -0.0031(17) 0.0012(17) 0.0054(16)
C6 0.027(2) 0.0228(17) 0.023(2) -0.0007(15) 0.0055(16) 0.0003(15)
C5 0.025(2) 0.0285(19) 0.028(2) -0.0089(17) 0.0035(17) 0.0011(16)
C21 0.033(2) 0.031(2) 0.025(2) -0.0033(16) -0.0059(18) 0.0010(17)
C17 0.028(2) 0.019(2) 0.023(2) -0.0052(19) 0.0071(18) 0.002(2)
C7 0.025(2) 0.0216(18) 0.019(2) -0.0047(15) -0.0002(15) -0.0018(15)

loop_
_atom_type_symbol
_atom_type_description
_atom_type_scat_dispersion_real
_atom_type_scat_dispersion_imag
_atom_type_scat_source
C C 0.0033 0.0016 'International Tables Vol C Tables 4.2.6.8 and 6.1.1.4'
H H 0.0000 0.0000 'International Tables Vol C Tables 4.2.6.8 and 6.1.1.4'
N N 0.0061 0.0033 'International Tables Vol C Tables 4.2.6.8 and 6.1.1.4'
O O 0.0106 0.0060 'International Tables Vol C Tables 4.2.6.8 and 6.1.1.4'
W W -0.8490 6.8722 'International Tables Vol C Tables 4.2.6.8 and 6.1.1.4'

loop_
_geom_angle_atom_site_label_1
_geom_angle_atom_site_label_2
_geom_angle_atom_site_label_3
_geom_angle
N1 W1 C2 93.51(13)
N1 W1 C1 112.50(13)
C2 W1 C1 36.0(2)
N1 W1 C8 98.30(15)
C2 W1 C8 111.7(2)
C1 W1 C8 78.50(15)
N1 W1 C17 91.91(17)
C2 W1 C17 113.8(3)
C1 W1 C17 138.50(17)
C8 W1 C17 132.53(18)
N1 W1 C18 102.52(12)
C2 W1 C18 144.9(2)
C1 W1 C18 144.98(13)
C8 W1 C18 96.79(15)
C17 W1 C18 35.87(16)
N1 W1 C16 116.35(13)
C2 W1 C16 85.9(2)
C1 W1 C16 103.19(14)
C8 W1 C16 140.44(15)
C17 W1 C16 35.52(16)
C18 W1 C16 59.03(13)
N1 W1 C7 80.23(13)
C2 W1 C7 83.8(2)
C1 W1 C7 59.84(14)
C8 W1 C7 34.46(15)
C17 W1 C7 161.33(16)
C18 W1 C7 129.34(13)
C16 W1 C7 161.00(13)
N1 W1 C15 149.79(13)
C2 W1 C15 93.29(14)
C1 W1 C15 89.65(13)
C8 W1 C15 106.39(15)
C17 W1 C15 58.54(17)
C18 W1 C15 58.05(12)
C16 W1 C15 35.11(13)
C7 W1 C15 129.80(13)
N1 W1 C19 136.95(13)
C2 W1 C19 126.21(12)
C1 W1 C19 109.92(15)
C8 W1 C19 83.0(2)
C17 W1 C19 59.5(2)
C18 W1 C19 35.48(15)
C16 W1 C19 58.89(18)
C7 W1 C19 116.2(2)
C15 W1 C19 34.63(13)
O1 N1 W1 175.4(3)
C15 C19 C18 105.9(4)
C15 C19 C24 126.6(3)
C18 C19 C24 126.9(3)
C15 C19 W1 72.36(18)
C18 C19 W1 69.35(18)
C24 C19 W1 130.1(4)
C1 C2 C3 120.4(6)
C1 C2 W1 72.8(2)
C3 C2 W1 119.6(2)
C10 C9 C14 118.2(4)
C10 C9 C8 119.4(4)
C14 C9 C8 122.4(4)
C7 C8 C9 122.5(4)
C7 C8 W1 76.1(2)
C9 C8 W1 118.0(3)
C12 C13 C14 120.4(4)
C19 C15 C16 109.4(3)
C19 C15 C20 123.9(4)
C16 C15 C20 126.6(4)
C19 C15 W1 73.01(19)
C16 C15 W1 70.4(2)
C20 C15 W1 124.3(3)
C13 C14 C9 120.5(4)
C11 C10 C9 120.9(4)
C11 C12 C13 119.7(4)
C12 C11 C10 120.5(4)
C4 C3 C2 114.0(5)
C2 C1 C6 120.8(4)
C2 C1 W1 71.2(2)
C6 C1 W1 102.0(2)
C17 C18 C19 109.0(4)
C17 C18 C23 125.3(4)
C19 C18 C23 125.4(4)
C17 C18 W1 71.2(2)
C19 C18 W1 75.2(2)
C23 C18 W1 124.5(2)
C17 C16 C15 107.7(4)
C17 C16 C21 124.7(4)
C15 C16 C21 126.7(3)
C17 C16 W1 70.9(2)
C15 C16 W1 74.5(2)
C21 C16 W1 128.5(3)
C5 C4 C3 111.1(3)
C7 C6 C1 100.1(3)
C7 C6 C5 112.6(3)
C1 C6 C5 110.8(3)
C4 C5 C6 112.4(3)
C16 C17 C18 107.9(4)
C16 C17 C22 126.4(5)
C18 C17 C22 125.4(4)
C16 C17 W1 73.6(2)
C18 C17 W1 72.9(2)
C22 C17 W1 124.2(4)
C8 C7 C6 123.3(3)
C8 C7 W1 69.4(2)
C6 C7 W1 96.9(2)

loop_
_geom_bond_atom_site_label_1
_geom_bond_atom_site_label_2
_geom_bond_distance
W1 N1 1.787(3)
W1 C2 2.249(3)
W1 C1 2.269(4)
W1 C8 2.303(4)
W1 C17 2.315(5)
W1 C18 2.337(3)
W1 C16 2.352(4)
W1 C7 2.388(4)
W1 C15 2.406(4)
W1 C19 2.415(3)
C20 C15 1.513(6)
N1 O1 1.229(4)
C19 C15 1.435(5)
C19 C18 1.450(6)
C19 C24 1.469(7)
C2 C1 1.396(9)
C2 C3 1.527(5)
C9 C10 1.392(5)
C9 C14 1.399(5)
C9 C8 1.491(5)
C8 C7 1.392(6)
C13 C12 1.383(6)
C13 C14 1.388(6)
C15 C16 1.436(5)
C10 C11 1.386(6)
C12 C11 1.373(7)
C3 C4 1.525(6)
C22 C17 1.491(6)
C23 C18 1.506(5)
C1 C6 1.517(5)
C18 C17 1.433(6)
C16 C17 1.424(6)
C16 C21 1.501(5)
C4 C5 1.517(6)
C6 C7 1.516(5)
C6 C5 1.525(5)

loop_
_geom_torsion_atom_site_label_1
_geom_torsion_atom_site_label_2
_geom_torsion_atom_site_label_3
_geom_torsion_atom_site_label_4
_geom_torsion
C2 W1 N1 O1 -106(3)
C1 W1 N1 O1 -138(3)
C8 W1 N1 O1 141(3)
C17 W1 N1 O1 8(3)
C18 W1 N1 O1 43(3)
C16 W1 N1 O1 -19(3)
C7 W1 N1 O1 171(3)
C15 W1 N1 O1 -3(3)
C19 W1 N1 O1 53(3)
N1 W1 C19 C15 -132.7(2)
C2 W1 C19 C15 20.8(5)
C1 W1 C19 C15 57.6(3)
C8 W1 C19 C15 132.6(3)
C17 W1 C19 C15 -77.8(3)
C18 W1 C19 C15 -115.3(5)
C16 W1 C19 C15 -36.1(3)
C7 W1 C19 C15 122.9(3)
N1 W1 C19 C18 -17.4(4)
C2 W1 C19 C18 136.1(3)
C1 W1 C19 C18 172.8(3)
C8 W1 C19 C18 -112.1(3)
C17 W1 C19 C18 37.5(3)
C16 W1 C19 C18 79.1(3)
C7 W1 C19 C18 -121.8(3)
C15 W1 C19 C18 115.3(5)
N1 W1 C19 C24 104.0(4)
C2 W1 C19 C24 -102.5(4)
C1 W1 C19 C24 -65.8(3)
C8 W1 C19 C24 9.3(3)
C17 W1 C19 C24 158.9(4)
C18 W1 C19 C24 121.4(4)
C16 W1 C19 C24 -159.5(4)
C7 W1 C19 C24 -0.4(4)
C15 W1 C19 C24 -123.3(5)
N1 W1 C2 C1 -124.6(2)
C8 W1 C2 C1 -24.2(3)
C17 W1 C2 C1 141.8(3)
C18 W1 C2 C1 117.7(4)
C16 W1 C2 C1 119.2(2)
C7 W1 C2 C1 -44.8(2)
C15 W1 C2 C1 84.9(2)
C19 W1 C2 C1 73.2(4)
N1 W1 C2 C3 -8.9(6)
C1 W1 C2 C3 115.7(7)
C8 W1 C2 C3 91.5(6)
C17 W1 C2 C3 -102.5(6)
C18 W1 C2 C3 -126.6(4)
C16 W1 C2 C3 -125.1(6)
C7 W1 C2 C3 70.9(6)
C15 W1 C2 C3 -159.4(6)
C19 W1 C2 C3 -171.1(5)
C10 C9 C8 C7 135.2(4)
C14 C9 C8 C7 -42.1(6)
C10 C9 C8 W1 -133.8(3)
C14 C9 C8 W1 48.9(5)
N1 W1 C8 C7 59.0(2)
C2 W1 C8 C7 -38.2(3)
C1 W1 C8 C7 -52.4(2)
C17 W1 C8 C7 159.3(3)
C18 W1 C8 C7 162.7(2)
C16 W1 C8 C7 -149.3(2)
C15 W1 C8 C7 -138.6(2)
C19 W1 C8 C7 -164.5(2)
N1 W1 C8 C9 -60.8(3)
C2 W1 C8 C9 -158.0(3)
C1 W1 C8 C9 -172.2(3)
C17 W1 C8 C9 39.5(5)
C18 W1 C8 C9 43.0(3)
C16 W1 C8 C9 90.9(4)
C7 W1 C8 C9 -119.8(4)
C15 W1 C8 C9 101.6(3)
C19 W1 C8 C9 75.8(3)
C18 C19 C15 C16 -0.3(5)
C24 C19 C15 C16 -171.5(4)
W1 C19 C15 C16 61.3(3)
C18 C19 C15 C20 178.1(4)
C24 C19 C15 C20 7.0(7)
W1 C19 C15 C20 -120.3(4)
C18 C19 C15 W1 -61.6(3)
C24 C19 C15 W1 127.2(5)
N1 W1 C15 C19 93.9(4)
C2 W1 C15 C19 -163.3(4)
C1 W1 C15 C19 -127.5(3)
C8 W1 C15 C19 -49.6(3)
C17 W1 C15 C19 80.7(3)
C18 W1 C15 C19 38.2(3)
C16 W1 C15 C19 118.6(4)
C7 W1 C15 C19 -78.7(3)
N1 W1 C15 C16 -24.6(4)
C2 W1 C15 C16 78.1(3)
C1 W1 C15 C16 113.9(2)
C8 W1 C15 C16 -168.2(2)
C17 W1 C15 C16 -37.9(2)
C18 W1 C15 C16 -80.4(2)
C7 W1 C15 C16 162.7(2)
C19 W1 C15 C16 -118.6(4)
N1 W1 C15 C20 -146.2(4)
C2 W1 C15 C20 -43.4(4)
C1 W1 C15 C20 -7.6(4)
C8 W1 C15 C20 70.3(4)
C17 W1 C15 C20 -159.5(5)
C18 W1 C15 C20 158.1(4)
C16 W1 C15 C20 -121.5(5)
C7 W1 C15 C20 41.2(5)
C19 W1 C15 C20 119.9(5)
C12 C13 C14 C9 -0.5(6)
C10 C9 C14 C13 -0.3(6)
C8 C9 C14 C13 177.0(4)
C14 C9 C10 C11 0.5(6)
C8 C9 C10 C11 -176.9(4)
C14 C13 C12 C11 1.1(7)
C13 C12 C11 C10 -0.9(7)
C9 C10 C11 C12 0.1(7)
C1 C2 C3 C4 25.9(5)
W1 C2 C3 C4 -60.6(7)
C3 C2 C1 C6 -21.7(5)
W1 C2 C1 C6 93.0(3)
C3 C2 C1 W1 -114.7(3)
N1 W1 C1 C2 62.8(3)
C8 W1 C1 C2 157.1(3)
C17 W1 C1 C2 -58.7(4)
C18 W1 C1 C2 -117.5(3)
C16 W1 C1 C2 -63.4(3)
C7 W1 C1 C2 125.9(3)
C15 W1 C1 C2 -96.1(3)
C19 W1 C1 C2 -124.7(3)
N1 W1 C1 C6 -55.9(3)
C2 W1 C1 C6 -118.7(4)
C8 W1 C1 C6 38.4(3)
C17 W1 C1 C6 -177.4(3)
C18 W1 C1 C6 123.8(3)
C16 W1 C1 C6 177.9(2)
C7 W1 C1 C6 7.1(2)
C15 W1 C1 C6 145.2(3)
C19 W1 C1 C6 116.5(3)
C15 C19 C18 C17 0.0(5)
C24 C19 C18 C17 171.1(5)
W1 C19 C18 C17 -63.7(3)
C15 C19 C18 C23 -174.3(3)
C24 C19 C18 C23 -3.1(7)
W1 C19 C18 C23 122.1(4)
C15 C19 C18 W1 63.6(3)
C24 C19 C18 W1 -125.2(5)
N1 W1 C18 C17 -75.6(3)
C2 W1 C18 C17 39.6(4)
C1 W1 C18 C17 104.7(3)
C8 W1 C18 C17 -175.7(3)
C16 W1 C18 C17 37.8(3)
C7 W1 C18 C17 -163.1(3)
C15 W1 C18 C17 79.2(3)
C19 W1 C18 C17 116.5(4)
N1 W1 C18 C19 167.9(3)
C2 W1 C18 C19 -76.9(4)
C1 W1 C18 C19 -11.8(4)
C8 W1 C18 C19 67.8(3)
C17 W1 C18 C19 -116.5(4)
C16 W1 C18 C19 -78.7(3)
C7 W1 C18 C19 80.4(3)
C15 W1 C18 C19 -37.3(3)
N1 W1 C18 C23 44.9(3)
C2 W1 C18 C23 160.1(4)
C1 W1 C18 C23 -134.8(3)
C8 W1 C18 C23 -55.2(3)
C17 W1 C18 C23 120.5(4)
C16 W1 C18 C23 158.3(4)
C7 W1 C18 C23 -42.6(4)
C15 W1 C18 C23 -160.3(4)
C19 W1 C18 C23 -123.0(5)
C19 C15 C16 C17 0.6(5)
C20 C15 C16 C17 -177.8(4)
W1 C15 C16 C17 63.5(3)
C19 C15 C16 C21 170.2(4)
C20 C15 C16 C21 -8.2(6)
W1 C15 C16 C21 -126.8(4)
C19 C15 C16 W1 -62.9(3)
C20 C15 C16 W1 118.7(4)
N1 W1 C16 C17 50.9(3)
C2 W1 C16 C17 142.8(3)
C1 W1 C16 C17 174.6(3)
C8 W1 C16 C17 -97.5(3)
C18 W1 C16 C17 -38.2(3)
C7 W1 C16 C17 -160.1(4)
C15 W1 C16 C17 -115.5(4)
C19 W1 C16 C17 -79.9(3)
N1 W1 C16 C15 166.5(2)
C2 W1 C16 C15 -101.7(3)
C1 W1 C16 C15 -69.9(2)
C8 W1 C16 C15 18.0(3)
C17 W1 C16 C15 115.5(4)
C18 W1 C16 C15 77.3(2)
C7 W1 C16 C15 -44.6(5)
C19 W1 C16 C15 35.7(2)
N1 W1 C16 C21 -68.6(4)
C2 W1 C16 C21 23.3(4)
C1 W1 C16 C21 55.1(4)
C8 W1 C16 C21 142.9(3)
C17 W1 C16 C21 -119.6(5)
C18 W1 C16 C21 -157.8(4)
C7 W1 C16 C21 80.4(5)
C15 W1 C16 C21 124.9(4)
C19 W1 C16 C21 160.6(4)
C2 C3 C4 C5 -43.4(5)
C2 C1 C6 C7 -85.0(4)
W1 C1 C6 C7 -9.9(3)
C2 C1 C6 C5 34.1(5)
W1 C1 C6 C5 109.2(3)
C3 C4 C5 C6 58.5(4)
C7 C6 C5 C4 59.0(5)
C1 C6 C5 C4 -52.2(4)
C15 C16 C17 C18 -0.6(5)
C21 C16 C17 C18 -170.5(4)
W1 C16 C17 C18 65.3(3)
C15 C16 C17 C22 173.3(4)
C21 C16 C17 C22 3.4(7)
W1 C16 C17 C22 -120.8(5)
C15 C16 C17 W1 -65.9(3)
C21 C16 C17 W1 124.1(4)
C19 C18 C17 C16 0.4(5)
C23 C18 C17 C16 174.6(3)
W1 C18 C17 C16 -65.8(3)
C19 C18 C17 C22 -173.6(4)
C23 C18 C17 C22 0.6(7)
W1 C18 C17 C22 120.2(5)
C19 C18 C17 W1 66.2(3)
C23 C18 C17 W1 -119.5(4)
N1 W1 C17 C16 -135.9(3)
C2 W1 C17 C16 -41.2(3)
C1 W1 C17 C16 -7.9(4)
C8 W1 C17 C16 121.0(3)
C18 W1 C17 C16 115.2(4)
C7 W1 C17 C16 159.7(4)
C15 W1 C17 C16 37.5(2)
C19 W1 C17 C16 78.1(3)
N1 W1 C17 C18 108.9(3)
C2 W1 C17 C18 -156.4(2)
C1 W1 C17 C18 -123.1(3)
C8 W1 C17 C18 5.8(4)
C16 W1 C17 C18 -115.2(4)
C7 W1 C17 C18 44.5(6)
C15 W1 C17 C18 -77.7(3)
C19 W1 C17 C18 -37.1(2)
N1 W1 C17 C22 -12.6(4)
C2 W1 C17 C22 82.0(4)
C1 W1 C17 C22 115.3(4)
C8 W1 C17 C22 -115.7(4)
C18 W1 C17 C22 -121.6(5)
C16 W1 C17 C22 123.2(5)
C7 W1 C17 C22 -77.1(7)
C15 W1 C17 C22 160.7(5)
C19 W1 C17 C22 -158.7(5)
C9 C8 C7 C6 -160.7(4)
W1 C8 C7 C6 84.6(4)
C9 C8 C7 W1 114.6(4)
C1 C6 C7 C8 -60.6(5)
C5 C6 C7 C8 -178.3(4)
C1 C6 C7 W1 9.2(3)
C5 C6 C7 W1 -108.4(3)
N1 W1 C7 C8 -120.6(3)
C2 W1 C7 C8 144.7(3)
C1 W1 C7 C8 116.1(3)
C17 W1 C7 C8 -54.5(6)
C18 W1 C7 C8 -22.4(3)
C16 W1 C7 C8 87.3(4)
C15 W1 C7 C8 55.6(3)
C19 W1 C7 C8 17.2(3)
N1 W1 C7 C6 116.3(2)
C2 W1 C7 C6 21.6(2)
C1 W1 C7 C6 -7.0(2)
C8 W1 C7 C6 -123.1(4)
C17 W1 C7 C6 -177.5(5)
C18 W1 C7 C6 -145.5(2)
C16 W1 C7 C6 -35.8(5)
C15 W1 C7 C6 -67.5(3)
C19 W1 C7 C6 -105.8(2)
